data_4002298
loop_
_publ_author_name
'Yilmaz, A.'
'Bu Xianhui'
'Kizilyalli, M.'
'Stucky, G.D.'

_publ_section_title
;
 Fe (H2 O)2 B P2 O8 . (H2 O), a first zeotype ferriborophosphate with
 chiral tetrahedral framework topology
;
_journal_name_full 'Chemistry of Materials (1,1989-)'
_journal_page_first 3243
_journal_page_last 3245
_journal_volume 12
_journal_year 2000
_chemical_formula_sum 'B Fe H6 O11 P2'
_chemical_name_systematic '(Fe (H2 O)2) (B P2 O8) (H2 O)'
_space_group_IT_number 179
_symmetry_space_group_name_Hall 'P 65 2 (0 0 1)'
_symmetry_space_group_name_H-M 'P 65 2 2'
_cell_angle_alpha 90
_cell_angle_beta 90
_cell_angle_gamma 120
_cell_formula_units_Z 6
_cell_length_a 9.4583
_cell_length_b 9.4583
_cell_length_c 15.707
_cell_volume 1216.886
_citation_journal_id_ASTM CMATEX
_cod_data_source_file Yilmaz_CMATEX_2000_1156.cif
_cod_data_source_block H6B1Fe1O11P2
_cod_original_sg_symbol_Hall 'P 65 2 (x,y,z+1/12)'
_cod_original_formula_sum 'H6 B1 Fe1 O11 P2'
_cod_database_code 4002298

loop_
_symmetry_equiv_pos_as_xyz
x,y,z
x-y,x,z+5/6
-y,x-y,z+2/3
-x,-y,z+1/2
-x+y,-x,z+1/3
y,-x+y,z+1/6
-y,-x,-z+1/6
x-y,-y,-z
x,x-y,-z+5/6
y,x,-z+2/3
-x+y,y,-z+1/2
-x,-x+y,-z+1/3

loop_
_atom_site_label
_atom_site_type_symbol
_atom_site_fract_x
_atom_site_fract_y
_atom_site_fract_z
_atom_site_occupancy
_atom_site_U_iso_or_equiv
O5 O-2 0.5157 0.8049 0.0505 1 0.0
P1 P+5 0.6156 0.7843 0.2476 1 0.0
B1 B+3 0.8492 0.6984 0.25 1 0.0
O1 O-2 0.7884 0.8114 0.2309 1 0.0
O4 O-2 0.6808 0.614 0.0479 1 0.0
O6 O-2 0.822 0.911 0.9167 1 0.0
O2 O-2 0.487 0.6255 0.2082 1 0.0
O3 O-2 0.5862 0.7646 0.3455 1 0.0
Fe1 Fe+3 0.4471 0.5529 0.0833 1 0.0
